data_4349208
loop_
_publ_author_name
'Seki, Tomohiro'
'Jin, Mingoo'
'Ito, Hajime'

_publ_section_title
;
 Introduction of a Biphenyl Moiety for a Solvent-Responsive Aryl Gold(I)
 Isocyanide Complex with Mechanical Reactivation.
;
_journal_issue 23
_journal_name_full 'Inorganic chemistry'
_journal_page_first 12309
_journal_page_last 12320
_journal_paper_doi 10.1021/acs.inorgchem.6b02107
_journal_volume 55
_journal_year 2016
_chemical_formula_moiety 'C107 H78 Au8 N8 O'
_chemical_formula_sum 'C107 H78 Au8 N8 O'
_chemical_formula_weight 3067.58
_space_group_crystal_system monoclinic
_space_group_IT_number 15
_space_group_name_Hall '-I 2ya'
_space_group_name_H-M_alt 'I 1 2/a 1'
_atom_sites_solution_hydrogens geom
_atom_sites_solution_primary direct
_atom_sites_solution_secondary difmap
_cell_angle_alpha 90.000(7)
_cell_angle_beta 95.445(4)
_cell_angle_gamma 90.000(4)
_cell_formula_units_Z 2
_cell_length_a 14.2069(14)
_cell_length_b 22.8755(17)
_cell_length_c 14.8349(11)
_cell_measurement_reflns_used 12880
_cell_measurement_temperature 123
_cell_measurement_theta_max 27.45
_cell_measurement_theta_min 3.00
_cell_volume 4799.4(7)
_computing_cell_refinement 'RAPID AUTO'
_computing_data_collection 'RAPID AUTO (Rigaku, ????)'
_computing_data_reduction 'RAPID AUTO'
_computing_molecular_graphics 'CrystalStructure 4.2.2'
_computing_publication_material 'CrystalStructure 4.2.2 (Rigaku, 2016)'
_computing_structure_refinement 'SHELXL Version 2014/7 (Sheldrick, 2008)'
_computing_structure_solution 'SHELXS Version 2013/1 (Sheldrick, 2008)'
_diffrn_ambient_temperature 123
_diffrn_detector_area_resol_mean 10.000
_diffrn_measured_fraction_theta_full 0.982
_diffrn_measured_fraction_theta_max 0.981
_diffrn_measurement_device_type 'Rigaku R-AXIS RAPID'
_diffrn_measurement_method \w
_diffrn_radiation_type 'Mo K\a'
_diffrn_radiation_wavelength 0.71075
_diffrn_reflns_av_R_equivalents 0.1430
_diffrn_reflns_Laue_measured_fraction_full 0.982
_diffrn_reflns_Laue_measured_fraction_max 0.981
_diffrn_reflns_limit_h_max 14
_diffrn_reflns_limit_h_min -17
_diffrn_reflns_limit_k_max 27
_diffrn_reflns_limit_k_min -27
_diffrn_reflns_limit_l_max 17
_diffrn_reflns_limit_l_min -17
_diffrn_reflns_number 17826
_diffrn_reflns_point_group_measured_fraction_full 0.982
_diffrn_reflns_point_group_measured_fraction_max 0.981
_diffrn_reflns_theta_full 25.242
_diffrn_reflns_theta_max 25.496
_diffrn_reflns_theta_min 3.007
_diffrn_standards_number 0
_exptl_absorpt_coefficient_mu 12.272
_exptl_absorpt_correction_T_max 0.221
_exptl_absorpt_correction_T_min 0.043
_exptl_absorpt_correction_type multi-scan
_exptl_absorpt_process_details 'ABSCOR (Rigaku, 1995)'
_exptl_crystal_colour green
_exptl_crystal_density_diffrn 2.123
_exptl_crystal_density_method 'not measured'
_exptl_crystal_description prism
_exptl_crystal_F_000 2832.00
_exptl_crystal_size_max 0.162
_exptl_crystal_size_mid 0.137
_exptl_crystal_size_min 0.123
_refine_diff_density_max 3.89
_refine_diff_density_min -2.53
_refine_ls_extinction_method none
_refine_ls_goodness_of_fit_ref 1.045
_refine_ls_hydrogen_treatment constr
_refine_ls_number_parameters 212
_refine_ls_number_reflns 4377
_refine_ls_number_restraints 257
_refine_ls_R_factor_all 0.1184
_refine_ls_R_factor_gt 0.0860
_refine_ls_shift/su_max 0.001
_refine_ls_structure_factor_coef Fsqd
_refine_ls_weighting_details 'w = 1/[\s^2^(Fo^2^)+(0.1263P)^2^+49.9574P] where P=(Fo^2^+2Fc^2^)/3'
_refine_ls_weighting_scheme calc
_refine_ls_wR_factor_gt 0.2106
_refine_ls_wR_factor_ref 0.2474
_reflns_Friedel_coverage 0.000
_reflns_number_gt 2968
_reflns_number_total 4377
_reflns_threshold_expression F^2^>2.0\s(F^2^)
_cod_data_source_file 3-racPO.cif
_cod_data_source_block MIN-285-re
_cod_database_code 4349208

loop_
_space_group_symop_operation_xyz
'x, y, z'
'-x+1/2, y, -z'
'x+1/2, y+1/2, z+1/2'
'-x+1, y+1/2, -z+1/2'
'-x, -y, -z'
'x-1/2, -y, z'
'-x+1/2, -y+1/2, -z+1/2'
'x, -y+1/2, z+1/2'

loop_
_atom_site_label
_atom_site_type_symbol
_atom_site_fract_x
_atom_site_fract_y
_atom_site_fract_z
_atom_site_U_iso_or_equiv
_atom_site_adp_type
_atom_site_occupancy
_atom_site_site_symmetry_order
_atom_site_calc_flag
_atom_site_refinement_flags_posn
_atom_site_refinement_flags_adp
_atom_site_refinement_flags_occupancy
_atom_site_disorder_assembly
_atom_site_disorder_group
Au1 Au 0.03634(4) 0.57196(3) -0.01759(5) 0.0548(3) Uani 1 1 d G . . . .
Au2 Au 0.36772(4) 0.69522(3) 0.02806(5) 0.0532(3) Uani 1 1 d G . . . .
N27 N 0.26313(10) 0.64990(10) 0.19118(4) 0.0543(16) Uani 1 1 d G U . . .
N28 N 0.21011(8) 0.53338(6) 0.11677(13) 0.0590(17) Uani 1 1 d G U . . .
C3 C 0.21733(14) 0.63277(14) 0.26495(4) 0.0543(15) Uani 1 1 d G U . . .
C4 C 0.15997(16) 0.67366(16) 0.30114(9) 0.0544(16) Uani 1 1 d G U . . .
H4 H 0.1501 0.7109 0.2735 0.065 Uiso 1 1 calc R U . . .
C5 C 0.1161(2) 0.6593(2) 0.37994(10) 0.0544(16) Uani 1 1 d G U . . .
H5 H 0.0769 0.6872 0.4057 0.065 Uiso 1 1 calc R U . . .
C6 C 0.1297(2) 0.6060(2) 0.41901(5) 0.0544(16) Uani 1 1 d G U . . .
H6 H 0.1004 0.5965 0.4720 0.065 Uiso 1 1 calc R U . . .
C7 C 0.1893(2) 0.5636(2) 0.37933(7) 0.0543(16) Uani 1 1 d G U . . .
H7 H 0.1988 0.5262 0.4064 0.065 Uiso 1 1 calc R U . . .
C8 C 0.23110(17) 0.57675(16) 0.30474(8) 0.0543(16) Uani 1 1 d G U . . .
C9 C 0.29406(15) 0.53367(13) 0.26576(16) 0.0594(16) Uani 1 1 d G U . . .
C10 C 0.36761(18) 0.50811(16) 0.3233(2) 0.0596(17) Uani 1 1 d G U . . .
H10 H 0.3764 0.5200 0.3849 0.071 Uiso 1 1 calc R U . . .
C11 C 0.42760(16) 0.46601(14) 0.2925(3) 0.0597(17) Uani 1 1 d G U . . .
H11 H 0.4750 0.4488 0.3336 0.072 Uiso 1 1 calc R U . . .
C12 C 0.41908(13) 0.44942(10) 0.2048(3) 0.0597(17) Uani 1 1 d G U . . .
H12 H 0.4626 0.4221 0.1841 0.072 Uiso 1 1 calc R U . . .
C13 C 0.28556(11) 0.51360(9) 0.17636(18) 0.0593(16) Uani 1 1 d G U . . .
C14 C 0.34843(10) 0.47154(7) 0.1454(3) 0.0595(16) Uani 1 1 d G U . . .
H14 H 0.3416 0.4589 0.0841 0.071 Uiso 1 1 calc R U . . .
C15 C -0.07865(6) 0.59725(6) -0.10650(10) 0.065(2) Uani 1 1 d G U . . .
C16 C -0.14228(5) 0.64017(5) -0.08005(18) 0.065(2) Uani 1 1 d G U . . .
H16 H -0.1351 0.6558 -0.0205 0.078 Uiso 1 1 calc R U . . .
C17 C -0.21449(7) 0.65900(7) -0.1412(2) 0.065(2) Uani 1 1 d G U . . .
H17 H -0.2581 0.6870 -0.1227 0.078 Uiso 1 1 calc R U . . .
C18 C -0.22530(11) 0.63797(11) -0.2299(2) 0.065(2) Uani 1 1 d G U . . .
H18 H -0.2764 0.6511 -0.2708 0.078 Uiso 1 1 calc R U . . .
C19 C -0.16008(13) 0.59712(13) -0.25849(13) 0.065(2) Uani 1 1 d G U . . .
H19 H -0.1660 0.5823 -0.3186 0.078 Uiso 1 1 calc R U . . .
C20 C -0.08423(10) 0.57869(10) -0.19363(8) 0.065(2) Uani 1 1 d G U . . .
H20 H -0.0372 0.5530 -0.2122 0.078 Uiso 1 1 calc R U . . .
C21 C 0.43221(8) 0.73243(7) -0.07613(6) 0.0577(19) Uani 1 1 d G U . . .
C22 C 0.40547(10) 0.78819(8) -0.10790(11) 0.0576(19) Uani 1 1 d G U . . .
H22 H 0.3560 0.8087 -0.0828 0.069 Uiso 1 1 calc R U . . .
C23 C 0.45232(14) 0.81326(12) -0.17692(13) 0.0577(19) Uani 1 1 d G U . . .
H23 H 0.4402 0.8529 -0.1932 0.069 Uiso 1 1 calc R U . . .
C24 C 0.51652(16) 0.78114(15) -0.22227(9) 0.0577(19) Uani 1 1 d G U . . .
H24 H 0.5441 0.7970 -0.2727 0.069 Uiso 1 1 calc R U . . .
C25 C 0.53812(14) 0.72674(14) -0.19216(9) 0.0578(19) Uani 1 1 d G U . . .
H25 H 0.5825 0.7049 -0.2224 0.069 Uiso 1 1 calc R U . . .
C26 C 0.49978(10) 0.70086(10) -0.12012(9) 0.0577(19) Uani 1 1 d G U . . .
H26 H 0.5184 0.6627 -0.1006 0.069 Uiso 1 1 calc R U . . .
C29 C 0.30078(7) 0.66523(6) 0.13006(4) 0.0543(16) Uani 1 1 d G U . . .
C30 C 0.14285(6) 0.54731(4) 0.06579(9) 0.0588(17) Uani 1 1 d G U . . .
O34 O -0.18204(8) 0.85948(5) -0.0410(5) 0.122(7) Uani 0.25 1 d DG U P A -1
C31 C -0.18405(7) 0.80756(6) 0.0006(4) 0.122(7) Uani 0.25 1 d G U P A -1
H31 H -0.1638 0.7698 -0.0255 0.147 Uiso 0.25 1 calc R U P A -1
C32 C -0.27396(7) 0.81726(8) 0.0350(5) 0.122(7) Uani 0.25 1 d DG U P A -1
H32A H -0.3168 0.7850 0.0164 0.147 Uiso 0.25 1 calc R U P A -1
H32B H -0.2654 0.8193 0.1013 0.147 Uiso 0.25 1 calc R U P A -1
H32C H -0.3010 0.8541 0.0108 0.147 Uiso 0.25 1 calc R U P A -1
C33 C -0.13738(8) 0.84284(6) 0.0210(4) 0.122(7) Uani 0.25 1 d G U P A -1
H33A H -0.0696 0.8363 0.0138 0.147 Uiso 0.25 1 calc R U P A -1
H33B H -0.1480 0.8620 0.0791 0.147 Uiso 0.25 1 calc R U P A -1

loop_
_atom_site_aniso_label
_atom_site_aniso_U_11
_atom_site_aniso_U_22
_atom_site_aniso_U_33
_atom_site_aniso_U_23
_atom_site_aniso_U_13
_atom_site_aniso_U_12
Au1 0.0526(6) 0.0661(6) 0.0474(5) -0.0018(3) 0.0138(4) -0.0031(3)
Au2 0.0536(6) 0.0642(5) 0.0434(5) 0.0002(3) 0.0128(4) -0.0019(3)
N27 0.051(4) 0.072(4) 0.041(3) -0.002(3) 0.007(3) 0.000(3)
N28 0.062(4) 0.061(4) 0.056(4) 0.002(3) 0.019(3) -0.001(3)
C3 0.051(4) 0.072(4) 0.041(3) -0.002(3) 0.007(3) 0.000(3)
C4 0.051(4) 0.072(4) 0.041(3) -0.002(3) 0.007(3) 0.000(3)
C5 0.051(4) 0.072(4) 0.041(3) -0.002(3) 0.007(3) 0.000(3)
C6 0.051(4) 0.072(4) 0.041(3) -0.002(3) 0.007(3) 0.000(3)
C7 0.051(4) 0.072(4) 0.041(3) -0.002(3) 0.007(3) 0.000(3)
C8 0.051(4) 0.072(4) 0.041(3) -0.002(3) 0.007(3) 0.000(3)
C9 0.063(4) 0.062(4) 0.056(4) 0.003(3) 0.019(3) -0.001(3)
C10 0.063(4) 0.062(4) 0.056(4) 0.003(3) 0.019(3) 0.000(3)
C11 0.063(4) 0.062(4) 0.057(4) 0.003(3) 0.019(3) 0.000(3)
C12 0.063(4) 0.062(4) 0.057(4) 0.003(3) 0.019(3) 0.000(3)
C13 0.063(4) 0.062(4) 0.056(4) 0.002(3) 0.019(3) -0.001(3)
C14 0.063(4) 0.062(4) 0.056(4) 0.003(3) 0.019(3) -0.001(3)
C15 0.046(4) 0.084(5) 0.067(5) -0.004(4) 0.016(4) -0.006(4)
C16 0.046(4) 0.084(5) 0.067(5) -0.004(4) 0.016(4) -0.006(4)
C17 0.046(4) 0.084(5) 0.067(5) -0.004(4) 0.016(4) -0.006(4)
C18 0.046(4) 0.084(5) 0.067(5) -0.004(4) 0.016(4) -0.006(4)
C19 0.046(4) 0.084(5) 0.067(5) -0.004(4) 0.016(4) -0.006(4)
C20 0.046(4) 0.084(5) 0.067(5) -0.004(4) 0.016(4) -0.006(4)
C21 0.056(5) 0.071(4) 0.047(4) 0.006(3) 0.006(4) -0.003(3)
C22 0.056(5) 0.071(4) 0.047(4) 0.006(3) 0.006(4) -0.004(3)
C23 0.056(5) 0.071(4) 0.047(4) 0.006(3) 0.006(4) -0.004(3)
C24 0.056(5) 0.071(4) 0.047(4) 0.006(3) 0.006(4) -0.004(3)
C25 0.056(5) 0.071(4) 0.047(4) 0.006(3) 0.006(4) -0.003(3)
C26 0.056(5) 0.071(4) 0.047(4) 0.006(3) 0.006(4) -0.003(3)
C29 0.051(4) 0.072(4) 0.041(4) -0.002(3) 0.007(3) 0.000(3)
C30 0.062(4) 0.061(4) 0.056(4) 0.002(3) 0.019(3) -0.001(3)
O34 0.217(12) 0.064(12) 0.070(12) 0.019(10) -0.071(11) -0.006(11)
C31 0.217(12) 0.064(12) 0.070(12) 0.019(10) -0.071(11) -0.006(11)
C32 0.217(12) 0.064(12) 0.070(12) 0.019(10) -0.071(11) -0.006(11)
C33 0.217(12) 0.064(12) 0.070(12) 0.019(10) -0.071(11) -0.006(11)

loop_
_atom_type_symbol
_atom_type_description
_atom_type_scat_dispersion_real
_atom_type_scat_dispersion_imag
_atom_type_scat_source
C C 0.0033 0.0016
;
International Tables for Crystallography
(Vol. C, Tables 4.2.6.8 and 6.1.1.4)
;
H H 0.0000 0.0000
;
International Tables for Crystallography
(Vol. C, Table 6.1.1.4)
;
Au Au -2.0133 8.8022
;
International Tables for Crystallography
(Vol. C, Tables 4.2.6.8 and 6.1.1.4)
;
N N 0.0061 0.0033
;
International Tables for Crystallography
(Vol. C, Tables 4.2.6.8 and 6.1.1.4)
;
O O 0.0106 0.0060
;
International Tables for Crystallography
(Vol. C, Tables 4.2.6.8 and 6.1.1.4)
;

loop_
_geom_angle_atom_site_label_1
_geom_angle_atom_site_label_2
_geom_angle_atom_site_label_3
_geom_angle
_geom_angle_site_symmetry_1
_geom_angle_site_symmetry_3
C30 Au1 C15 179.2 . .
C30 Au1 Au2 88.7 . 2
C15 Au1 Au2 92.1 . 2
C29 Au2 C21 175.6 . .
C29 Au2 Au1 88.2 . 2
C21 Au2 Au1 96.2 . 2
C29 Au2 Au2 69.64(6) . 2
C21 Au2 Au2 108.49(5) . 2
Au1 Au2 Au2 114.4 2 2
C29 N27 C3 178.7 . .
C30 N28 C13 176.3 . .
N27 C3 C4 117.1 . .
N27 C3 C8 122.0 . .
C4 C3 C8 120.9 . .
C3 C4 C5 119.1 . .
C6 C5 C4 120.4 . .
C5 C6 C7 119.6 . .
C8 C7 C6 120.5 . .
C7 C8 C3 119.6 . .
C7 C8 C9 120.2 . .
C3 C8 C9 120.2 . .
C13 C9 C10 115.5 . .
C13 C9 C8 125.9 . .
C10 C9 C8 118.5 . .
C11 C10 C9 121.9 . .
C12 C11 C10 120.7 . .
C11 C12 C14 120.7 . .
C9 C13 N28 119.1 . .
C9 C13 C14 122.0 . .
N28 C13 C14 118.9 . .
C12 C14 C13 119.2 . .
C20 C15 C16 120.0 . .
C20 C15 Au1 119.2 . .
C16 C15 Au1 120.0 . .
C17 C16 C15 119.4 . .
C16 C17 C18 121.6 . .
C17 C18 C19 119.7 . .
C18 C19 C20 117.7 . .
C15 C20 C19 121.2 . .
C22 C21 C26 119.1 . .
C22 C21 Au2 120.3 . .
C26 C21 Au2 120.5 . .
C23 C22 C21 119.2 . .
C24 C23 C22 121.1 . .
C25 C24 C23 117.8 . .
C24 C25 C26 124.0 . .
C25 C26 C21 118.4 . .
N27 C29 Au2 177.2 . .
N28 C30 Au1 178.2 . .
C33 O34 C31 50.4 . .
C33 C31 O34 54.7 . .
C33 C31 C32 109.3 . .
O34 C31 C32 94.9 . .
C31 C33 O34 74.9 . .

loop_
_geom_bond_atom_site_label_1
_geom_bond_atom_site_label_2
_geom_bond_distance
_geom_bond_site_symmetry_2
Au1 C30 1.9449 .
Au1 C15 2.0818 .
Au1 Au2 3.1422 2
Au2 C29 1.9843 .
Au2 C21 2.0548 .
Au2 Au1 3.1422 2
Au2 Au2 3.3693(12) 2
N27 C29 1.1503 .
N27 C3 1.3820 .
N28 C30 1.2040 .
N28 C13 1.3983 .
C3 C4 1.3822 .
C3 C8 1.4165 .
C4 C5 1.4143 .
C5 C6 1.3569 .
C6 C7 1.4485 .
C7 C8 1.3387 .
C8 C9 1.4845 .
C9 C13 1.3977 .
C9 C10 1.4122 .
C10 C11 1.3919 .
C11 C12 1.3494 .
C12 C14 1.3685 .
C13 C14 1.4186 .
C15 C20 1.3557 .
C15 C16 1.4151 .
C16 C17 1.3727 .
C17 C18 1.3958 .
C18 C19 1.4092 .
C19 C20 1.4382 .
C21 C22 1.3997 .
C21 C26 1.4099 .
C22 C23 1.3962 .
C23 C24 1.3933 .
C24 C25 1.3476 .
C25 C26 1.3784 .
O34 C33 1.1328 .
O34 C31 1.3402 .
C31 C33 1.0699 .
C31 C32 1.4372 .
